data_4340076
loop_
_publ_author_name
'Barrett, Brittany J.'
'Iluc, Vlad M.'

_publ_section_title
;
 Coordination of a Hemilabile Pincer Ligand with an Olefinic Backbone to
 Mid-to-Late Transition Metals.
;
_journal_issue 14
_journal_name_full 'Inorganic chemistry'
_journal_page_first 7248
_journal_page_last 7259
_journal_paper_doi 10.1021/ic500549z
_journal_volume 53
_journal_year 2014
_chemical_formula_sum 'C27 H38 Cu F3 O3 P2 S'
_chemical_formula_weight 625.11
_chemical_name_systematic
; 
 ? 
;
_space_group_IT_number 61
_symmetry_cell_setting orthorhombic
_symmetry_space_group_name_Hall '-P 2ac 2ab'
_symmetry_space_group_name_H-M 'P b c a'
_atom_sites_solution_hydrogens geom
_atom_sites_solution_primary direct
_atom_sites_solution_secondary difmap
_audit_creation_method SHELXL-97
_cell_angle_alpha 90.00
_cell_angle_beta 90.00
_cell_angle_gamma 90.00
_cell_formula_units_Z 8
_cell_length_a 10.2443(8)
_cell_length_b 18.9199(15)
_cell_length_c 30.626(3)
_cell_measurement_temperature 120(2)
_cell_volume 5936.0(9)
_computing_structure_refinement 'SHELXL-97 (Sheldrick, 1997)'
_computing_structure_solution 'SHELXS-97 (Sheldrick, 1990)'
_diffrn_ambient_temperature 120(2)
_diffrn_measured_fraction_theta_full 1.000
_diffrn_measured_fraction_theta_max 1.000
_diffrn_radiation_monochromator graphite
_diffrn_radiation_source 'fine-focus sealed tube'
_diffrn_radiation_type MoK\a
_diffrn_radiation_wavelength 0.71073
_diffrn_reflns_av_R_equivalents 0.0628
_diffrn_reflns_av_sigmaI/netI 0.0188
_diffrn_reflns_limit_h_max 12
_diffrn_reflns_limit_h_min -12
_diffrn_reflns_limit_k_max 22
_diffrn_reflns_limit_k_min -22
_diffrn_reflns_limit_l_max 36
_diffrn_reflns_limit_l_min -36
_diffrn_reflns_number 119904
_diffrn_reflns_theta_full 25.00
_diffrn_reflns_theta_max 25.00
_diffrn_reflns_theta_min 1.33
_exptl_absorpt_coefficient_mu 0.959
_exptl_absorpt_correction_T_max 0.9543
_exptl_absorpt_correction_T_min 0.8680
_exptl_absorpt_correction_type multi-scan
_exptl_absorpt_process_details 'Bruker AXS area detector scaling and absorption correction'
_exptl_crystal_density_diffrn 1.399
_exptl_crystal_density_method 'not measured'
_exptl_crystal_F_000 2608
_exptl_crystal_size_max 0.18
_exptl_crystal_size_mid 0.09
_exptl_crystal_size_min 0.08
_refine_diff_density_max 1.473
_refine_diff_density_min -0.541
_refine_diff_density_rms 0.072
_refine_ls_extinction_method none
_refine_ls_goodness_of_fit_ref 1.049
_refine_ls_hydrogen_treatment constr
_refine_ls_matrix_type full
_refine_ls_number_parameters 324
_refine_ls_number_reflns 5232
_refine_ls_number_restraints 0
_refine_ls_restrained_S_all 1.049
_refine_ls_R_factor_all 0.0476
_refine_ls_R_factor_gt 0.0379
_refine_ls_shift/su_max 0.001
_refine_ls_shift/su_mean 0.000
_refine_ls_structure_factor_coef Fsqd
_refine_ls_weighting_details 'calc w=1/[\s^2^(Fo^2^)+(0.0448P)^2^+11.7880P] where P=(Fo^2^+2Fc^2^)/3'
_refine_ls_weighting_scheme calc
_refine_ls_wR_factor_gt 0.0910
_refine_ls_wR_factor_ref 0.0982
_reflns_number_gt 4447
_reflns_number_total 5232
_reflns_threshold_expression >2sigma(I)
_cod_data_source_file ic500549z_si_002.cif
_cod_data_source_block bb27
_cod_depositor_comments 'Adding full bibliography for 4340069--4340078.cif.'
_cod_original_cell_volume 5936.0(8)
_cod_original_sg_symbol_H-M Pbca
_cod_database_code 4340076

loop_
_symmetry_equiv_pos_as_xyz
'x, y, z'
'-x+1/2, -y, z+1/2'
'-x, y+1/2, -z+1/2'
'x+1/2, -y+1/2, -z'
'-x, -y, -z'
'x-1/2, y, -z-1/2'
'x, -y-1/2, z-1/2'
'-x-1/2, y-1/2, z'

loop_
_atom_site_label
_atom_site_type_symbol
_atom_site_fract_x
_atom_site_fract_y
_atom_site_fract_z
_atom_site_U_iso_or_equiv
_atom_site_adp_type
_atom_site_occupancy
_atom_site_symmetry_multiplicity
_atom_site_calc_flag
_atom_site_refinement_flags
Cu Cu 0.45952(3) 0.137030(17) 0.117780(11) 0.01665(11) Uani 1 1 d .
O1 O 0.32224(19) 0.06342(11) 0.08971(7) 0.0226(5) Uani 1 1 d .
F1 F 0.17221(18) -0.03583(10) 0.03414(6) 0.0305(4) Uani 1 1 d .
C1 C 0.4554(3) 0.13565(17) 0.19516(10) 0.0287(4) Uani 1 1 d .
H1 H 0.5040 0.1770 0.1885 0.034 Uiso 1 1 calc R
P1 P 0.63960(7) 0.07366(4) 0.12578(2) 0.01700(17) Uani 1 1 d .
O2 O 0.1166(2) 0.09373(11) 0.12429(7) 0.0277(5) Uani 1 1 d .
F2 F -0.00960(17) -0.00499(9) 0.06343(6) 0.0291(4) Uani 1 1 d .
C2 C 0.3296(3) 0.13896(17) 0.19236(10) 0.0287(4) Uani 1 1 d .
H2 H 0.2820 0.0958 0.1926 0.034 Uiso 1 1 calc R
P2 P 0.36555(7) 0.24131(4) 0.10748(2) 0.01896(17) Uani 1 1 d .
F3 F 0.10453(19) 0.07148(10) 0.02817(6) 0.0342(5) Uani 1 1 d .
O3 O 0.2009(2) -0.02619(11) 0.12910(7) 0.0303(5) Uani 1 1 d .
C11 C 0.6281(3) 0.04020(15) 0.18160(9) 0.0198(6) Uani 1 1 d .
C5 C 0.1121(3) 0.01656(15) 0.05505(9) 0.0207(6) Uani 1 1 d .
C12 C 0.5317(3) 0.06860(17) 0.20859(10) 0.0287(4) Uani 1 1 d .
C13 C 0.5179(3) 0.04146(19) 0.25067(11) 0.0335(8) Uani 1 1 d .
H13 H 0.4526 0.0603 0.2694 0.040 Uiso 1 1 calc R
C14 C 0.5975(3) -0.01248(17) 0.26573(11) 0.0325(8) Uani 1 1 d .
H14 H 0.5855 -0.0309 0.2943 0.039 Uiso 1 1 calc R
C15 C 0.6933(4) -0.03907(18) 0.23948(11) 0.0374(8) Uani 1 1 d .
H15 H 0.7490 -0.0755 0.2499 0.045 Uiso 1 1 calc R
C16 C 0.7091(3) -0.01273(18) 0.19756(11) 0.0335(8) Uani 1 1 d .
H16 H 0.7763 -0.0312 0.1795 0.040 Uiso 1 1 calc R
S S 0.19617(7) 0.03953(3) 0.10577(2) 0.01551(16) Uani 1 1 d .
C21 C 0.2626(3) 0.25698(15) 0.15557(9) 0.0194(6) Uani 1 1 d .
C22 C 0.2546(3) 0.20597(17) 0.18882(10) 0.0287(4) Uani 1 1 d .
C25 C 0.1007(3) 0.32718(18) 0.19374(10) 0.0288(7) Uani 1 1 d .
H25 H 0.0499 0.3691 0.1957 0.035 Uiso 1 1 calc R
C24 C 0.0893(3) 0.27523(18) 0.22506(10) 0.0310(7) Uani 1 1 d .
H24 H 0.0295 0.2810 0.2485 0.037 Uiso 1 1 calc R
C23 C 0.1637(4) 0.21570(18) 0.22245(10) 0.0351(8) Uani 1 1 d .
H23 H 0.1536 0.1799 0.2439 0.042 Uiso 1 1 calc R
C27 C 0.2505(3) 0.23555(18) 0.05999(10) 0.0306(7) Uani 1 1 d .
H27 H 0.1812 0.2011 0.0687 0.037 Uiso 1 1 calc R
C26 C 0.1865(3) 0.31775(16) 0.15949(10) 0.0272(7) Uani 1 1 d .
H26 H 0.1940 0.3537 0.1380 0.033 Uiso 1 1 calc R
C28 C 0.1802(4) 0.3020(2) 0.04688(15) 0.0547(11) Uani 1 1 d .
H28A H 0.1241 0.2923 0.0217 0.082 Uiso 1 1 calc R
H28B H 0.2441 0.3385 0.0391 0.082 Uiso 1 1 calc R
H28C H 0.1266 0.3187 0.0713 0.082 Uiso 1 1 calc R
C29 C 0.3204(4) 0.2025(2) 0.02061(11) 0.0364(8) Uani 1 1 d .
H29A H 0.2558 0.1888 -0.0014 0.055 Uiso 1 1 calc R
H29B H 0.3691 0.1607 0.0301 0.055 Uiso 1 1 calc R
H29C H 0.3810 0.2371 0.0080 0.055 Uiso 1 1 calc R
C33 C 0.5703(3) -0.06685(17) 0.10550(12) 0.0349(8) Uani 1 1 d .
H33A H 0.5749 -0.1052 0.0841 0.052 Uiso 1 1 calc R
H33B H 0.4797 -0.0509 0.1083 0.052 Uiso 1 1 calc R
H33C H 0.6014 -0.0839 0.1338 0.052 Uiso 1 1 calc R
C32 C 0.8035(3) 0.11517(16) 0.12465(10) 0.0238(6) Uani 1 1 d .
H32 H 0.8699 0.0774 0.1301 0.029 Uiso 1 1 calc R
C31 C 0.6550(3) -0.00578(16) 0.09049(10) 0.0261(7) Uani 1 1 d .
H31 H 0.7482 -0.0215 0.0907 0.031 Uiso 1 1 calc R
C35 C 0.8166(3) 0.17030(19) 0.16056(12) 0.0379(8) Uani 1 1 d .
H35A H 0.9057 0.1892 0.1606 0.057 Uiso 1 1 calc R
H35B H 0.7981 0.1484 0.1889 0.057 Uiso 1 1 calc R
H35C H 0.7545 0.2088 0.1553 0.057 Uiso 1 1 calc R
C36 C 0.8322(3) 0.14834(19) 0.08003(12) 0.0342(8) Uani 1 1 d .
H36A H 0.8374 0.1111 0.0579 0.051 Uiso 1 1 calc R
H36B H 0.9154 0.1738 0.0813 0.051 Uiso 1 1 calc R
H36C H 0.7621 0.1814 0.0724 0.051 Uiso 1 1 calc R
C41 C 0.4590(3) 0.32369(16) 0.10279(11) 0.0285(7) Uani 1 1 d .
H41 H 0.3963 0.3635 0.0982 0.034 Uiso 1 1 calc R
C42 C 0.5331(4) 0.33704(18) 0.14486(13) 0.0418(9) Uani 1 1 d .
H42A H 0.5937 0.2979 0.1502 0.063 Uiso 1 1 calc R
H42B H 0.4712 0.3405 0.1692 0.063 Uiso 1 1 calc R
H42C H 0.5821 0.3813 0.1424 0.063 Uiso 1 1 calc R
C43 C 0.5529(4) 0.32141(18) 0.06388(13) 0.0391(9) Uani 1 1 d .
H43A H 0.5029 0.3224 0.0366 0.059 Uiso 1 1 calc R
H43B H 0.6048 0.2779 0.0651 0.059 Uiso 1 1 calc R
H43C H 0.6112 0.3625 0.0650 0.059 Uiso 1 1 calc R
C34 C 0.6174(4) 0.0143(2) 0.04371(11) 0.0411(9) Uani 1 1 d .
H34A H 0.6680 0.0557 0.0345 0.062 Uiso 1 1 calc R
H34B H 0.5241 0.0255 0.0425 0.062 Uiso 1 1 calc R
H34C H 0.6362 -0.0254 0.0241 0.062 Uiso 1 1 calc R

loop_
_atom_site_aniso_label
_atom_site_aniso_U_11
_atom_site_aniso_U_22
_atom_site_aniso_U_33
_atom_site_aniso_U_23
_atom_site_aniso_U_13
_atom_site_aniso_U_12
Cu 0.01222(18) 0.01784(18) 0.01990(19) -0.00101(13) -0.00242(13) 0.00192(14)
O1 0.0139(10) 0.0303(11) 0.0236(11) -0.0040(9) 0.0002(8) -0.0062(9)
F1 0.0307(10) 0.0351(10) 0.0258(9) -0.0129(8) 0.0021(8) 0.0010(8)
C1 0.0338(9) 0.0338(9) 0.0185(7) -0.0021(6) -0.0017(7) 0.0036(7)
P1 0.0107(3) 0.0206(4) 0.0196(4) 0.0008(3) 0.0006(3) 0.0019(3)
O2 0.0185(11) 0.0311(12) 0.0335(12) -0.0124(10) -0.0011(9) 0.0033(9)
F2 0.0154(8) 0.0354(10) 0.0366(10) -0.0068(8) -0.0035(8) -0.0082(8)
C2 0.0338(9) 0.0338(9) 0.0185(7) -0.0021(6) -0.0017(7) 0.0036(7)
P2 0.0180(4) 0.0197(4) 0.0192(4) 0.0043(3) 0.0023(3) 0.0044(3)
F3 0.0402(11) 0.0343(10) 0.0281(10) 0.0107(8) -0.0147(8) -0.0073(9)
O3 0.0439(14) 0.0230(11) 0.0241(11) 0.0073(9) -0.0079(10) -0.0067(10)
C11 0.0153(14) 0.0215(14) 0.0226(15) 0.0027(12) -0.0038(12) -0.0008(12)
C5 0.0175(15) 0.0224(14) 0.0222(15) -0.0001(12) -0.0012(12) -0.0015(12)
C12 0.0338(9) 0.0338(9) 0.0185(7) -0.0021(6) -0.0017(7) 0.0036(7)
C13 0.0260(18) 0.054(2) 0.0207(15) 0.0029(15) -0.0023(13) 0.0040(16)
C14 0.039(2) 0.0337(18) 0.0250(16) 0.0085(14) -0.0082(15) -0.0118(16)
C15 0.042(2) 0.0319(18) 0.039(2) 0.0116(15) -0.0104(17) 0.0112(17)
C16 0.0270(18) 0.0373(19) 0.0361(18) 0.0055(15) -0.0004(14) 0.0149(15)
S 0.0133(3) 0.0167(3) 0.0166(3) -0.0010(3) -0.0014(3) -0.0014(3)
C21 0.0174(14) 0.0193(14) 0.0215(14) -0.0009(12) 0.0014(12) 0.0021(12)
C22 0.0338(9) 0.0338(9) 0.0185(7) -0.0021(6) -0.0017(7) 0.0036(7)
C25 0.0224(16) 0.0343(17) 0.0297(17) -0.0032(14) 0.0038(13) 0.0116(14)
C24 0.0343(18) 0.0370(18) 0.0217(16) -0.0040(13) 0.0078(14) -0.0010(15)
C23 0.057(2) 0.0287(17) 0.0194(16) 0.0021(13) 0.0087(15) 0.0052(16)
C27 0.0294(17) 0.0357(18) 0.0268(16) 0.0026(14) -0.0061(14) 0.0049(15)
C26 0.0273(16) 0.0247(15) 0.0295(17) 0.0074(13) 0.0073(14) 0.0085(14)
C28 0.060(3) 0.046(2) 0.057(3) -0.007(2) -0.029(2) 0.021(2)
C29 0.039(2) 0.049(2) 0.0215(16) 0.0044(15) -0.0062(15) 0.0041(17)
C33 0.0298(18) 0.0277(17) 0.047(2) -0.0082(15) 0.0031(16) -0.0014(15)
C32 0.0111(14) 0.0281(15) 0.0323(17) 0.0037(13) -0.0013(12) 0.0020(12)
C31 0.0164(15) 0.0274(16) 0.0345(17) -0.0087(14) 0.0060(13) 0.0028(13)
C35 0.0217(17) 0.0391(19) 0.053(2) -0.0068(17) -0.0041(16) -0.0089(15)
C36 0.0185(16) 0.0377(19) 0.046(2) 0.0146(16) 0.0043(15) -0.0004(14)
C41 0.0305(18) 0.0165(14) 0.0383(18) 0.0034(13) 0.0078(15) 0.0013(13)
C42 0.037(2) 0.0257(17) 0.063(3) -0.0079(17) 0.0054(18) -0.0095(16)
C43 0.038(2) 0.0243(16) 0.055(2) 0.0036(16) 0.0216(18) 0.0016(15)
C34 0.048(2) 0.046(2) 0.0290(18) -0.0131(16) 0.0101(17) -0.0046(18)

loop_
_atom_type_symbol
_atom_type_description
_atom_type_scat_dispersion_real
_atom_type_scat_dispersion_imag
_atom_type_scat_source
C C 0.0033 0.0016 'International Tables Vol C Tables 4.2.6.8 and 6.1.1.4'
H H 0.0000 0.0000 'International Tables Vol C Tables 4.2.6.8 and 6.1.1.4'
O O 0.0106 0.0060 'International Tables Vol C Tables 4.2.6.8 and 6.1.1.4'
F F 0.0171 0.0103 'International Tables Vol C Tables 4.2.6.8 and 6.1.1.4'
P P 0.1023 0.0942 'International Tables Vol C Tables 4.2.6.8 and 6.1.1.4'
S S 0.1246 0.1234 'International Tables Vol C Tables 4.2.6.8 and 6.1.1.4'
Cu Cu 0.3201 1.2651 'International Tables Vol C Tables 4.2.6.8 and 6.1.1.4'

loop_
_geom_angle_atom_site_label_1
_geom_angle_atom_site_label_2
_geom_angle_atom_site_label_3
_geom_angle
O1 Cu P1 103.75(6)
O1 Cu P2 103.57(6)
P1 Cu P2 149.23(3)
O1 Cu C1 112.31(10)
P1 Cu C1 84.16(8)
P2 Cu C1 98.30(8)
O1 Cu C2 91.43(9)
P1 Cu C2 109.36(7)
P2 Cu C2 83.80(7)
C1 Cu C2 29.25(11)
S O1 Cu 130.15(12)
C2 C1 C12 124.2(3)
C2 C1 Cu 87.2(2)
C12 C1 Cu 105.44(19)
C2 C1 H1 117.9
C12 C1 H1 117.9
Cu C1 H1 76.6
C11 P1 C32 102.87(13)
C11 P1 C31 105.63(14)
C32 P1 C31 104.78(14)
C11 P1 Cu 103.73(10)
C32 P1 Cu 121.55(10)
C31 P1 Cu 116.39(10)
C1 C2 C22 124.1(3)
C1 C2 Cu 63.55(19)
C22 C2 Cu 102.1(2)
C1 C2 H2 117.9
C22 C2 H2 117.9
Cu C2 H2 104.6
C41 P2 C21 103.03(14)
C41 P2 C27 108.47(15)
C21 P2 C27 105.69(14)
C41 P2 Cu 122.69(11)
C21 P2 Cu 106.20(9)
C27 P2 Cu 109.36(11)
C16 C11 C12 119.5(3)
C16 C11 P1 122.7(2)
C12 C11 P1 117.8(2)
F3 C5 F1 108.1(2)
F3 C5 F2 107.7(2)
F1 C5 F2 107.3(2)
F3 C5 S 111.60(19)
F1 C5 S 111.6(2)
F2 C5 S 110.4(2)
C13 C12 C11 118.5(3)
C13 C12 C1 119.8(3)
C11 C12 C1 121.1(3)
C14 C13 C12 121.2(3)
C14 C13 H13 119.4
C12 C13 H13 119.4
C15 C14 C13 119.9(3)
C15 C14 H14 120.0
C13 C14 H14 120.0
C14 C15 C16 119.8(3)
C14 C15 H15 120.1
C16 C15 H15 120.1
C15 C16 C11 121.0(3)
C15 C16 H16 119.5
C11 C16 H16 119.5
O2 S O3 116.35(14)
O2 S O1 114.74(13)
O3 S O1 114.06(14)
O2 S C5 103.84(13)
O3 S C5 103.47(13)
O1 S C5 101.83(12)
C26 C21 C22 118.1(3)
C26 C21 P2 121.6(2)
C22 C21 P2 120.3(2)
C23 C22 C21 118.8(3)
C23 C22 C2 113.7(3)
C21 C22 C2 127.5(3)
C24 C25 C26 119.4(3)
C24 C25 H25 120.3
C26 C25 H25 120.3
C23 C24 C25 120.1(3)
C23 C24 H24 120.0
C25 C24 H24 120.0
C24 C23 C22 121.6(3)
C24 C23 H23 119.2
C22 C23 H23 119.2
C28 C27 C29 110.7(3)
C28 C27 P2 117.3(3)
C29 C27 P2 109.8(2)
C28 C27 H27 106.1
C29 C27 H27 106.1
P2 C27 H27 106.1
C25 C26 C21 121.9(3)
C25 C26 H26 119.1
C21 C26 H26 119.1
C27 C28 H28A 109.5
C27 C28 H28B 109.5
H28A C28 H28B 109.5
C27 C28 H28C 109.5
H28A C28 H28C 109.5
H28B C28 H28C 109.5
C27 C29 H29A 109.5
C27 C29 H29B 109.5
H29A C29 H29B 109.5
C27 C29 H29C 109.5
H29A C29 H29C 109.5
H29B C29 H29C 109.5
C31 C33 H33A 109.5
C31 C33 H33B 109.5
H33A C33 H33B 109.5
C31 C33 H33C 109.5
H33A C33 H33C 109.5
H33B C33 H33C 109.5
C35 C32 C36 110.3(3)
C35 C32 P1 110.9(2)
C36 C32 P1 111.3(2)
C35 C32 H32 108.1
C36 C32 H32 108.1
P1 C32 H32 108.1
C33 C31 C34 109.2(3)
C33 C31 P1 113.1(2)
C34 C31 P1 108.8(2)
C33 C31 H31 108.6
C34 C31 H31 108.6
P1 C31 H31 108.6
C32 C35 H35A 109.5
C32 C35 H35B 109.5
H35A C35 H35B 109.5
C32 C35 H35C 109.5
H35A C35 H35C 109.5
H35B C35 H35C 109.5
C32 C36 H36A 109.5
C32 C36 H36B 109.5
H36A C36 H36B 109.5
C32 C36 H36C 109.5
H36A C36 H36C 109.5
H36B C36 H36C 109.5
C42 C41 C43 110.6(3)
C42 C41 P2 109.6(2)
C43 C41 P2 111.4(2)
C42 C41 H41 108.4
C43 C41 H41 108.4
P2 C41 H41 108.4
C41 C42 H42A 109.5
C41 C42 H42B 109.5
H42A C42 H42B 109.5
C41 C42 H42C 109.5
H42A C42 H42C 109.5
H42B C42 H42C 109.5
C41 C43 H43A 109.5
C41 C43 H43B 109.5
H43A C43 H43B 109.5
C41 C43 H43C 109.5
H43A C43 H43C 109.5
H43B C43 H43C 109.5
C31 C34 H34A 109.5
C31 C34 H34B 109.5
H34A C34 H34B 109.5
C31 C34 H34C 109.5
H34A C34 H34C 109.5
H34B C34 H34C 109.5

loop_
_geom_bond_atom_site_label_1
_geom_bond_atom_site_label_2
_geom_bond_distance
Cu O1 2.158(2)
Cu P1 2.2137(8)
Cu P2 2.2179(8)
Cu C1 2.370(3)
Cu C2 2.644(3)
O1 S 1.454(2)
F1 C5 1.331(3)
C1 C2 1.294(5)
C1 C12 1.546(4)
C1 H1 0.9500
P1 C11 1.827(3)
P1 C32 1.854(3)
P1 C31 1.858(3)
O2 S 1.428(2)
F2 C5 1.336(3)
C2 C22 1.486(5)
C2 H2 0.9500
P2 C41 1.835(3)
P2 C21 1.836(3)
P2 C27 1.875(3)
F3 C5 1.328(3)
O3 S 1.435(2)
C11 C16 1.389(4)
C11 C12 1.395(4)
C5 S 1.829(3)
C12 C13 1.395(5)
C13 C14 1.386(5)
C13 H13 0.9500
C14 C15 1.364(5)
C14 H14 0.9500
C15 C16 1.387(5)
C15 H15 0.9500
C16 H16 0.9500
C21 C26 1.394(4)
C21 C22 1.405(4)
C22 C23 1.401(5)
C25 C24 1.378(5)
C25 C26 1.380(4)
C25 H25 0.9500
C24 C23 1.362(5)
C24 H24 0.9500
C23 H23 0.9500
C27 C28 1.504(5)
C27 C29 1.536(5)
C27 H27 1.0000
C26 H26 0.9500
C28 H28A 0.9800
C28 H28B 0.9800
C28 H28C 0.9800
C29 H29A 0.9800
C29 H29B 0.9800
C29 H29C 0.9800
C33 C31 1.516(5)
C33 H33A 0.9800
C33 H33B 0.9800
C33 H33C 0.9800
C32 C35 1.522(5)
C32 C36 1.532(4)
C32 H32 1.0000
C31 C34 1.532(5)
C31 H31 1.0000
C35 H35A 0.9800
C35 H35B 0.9800
C35 H35C 0.9800
C36 H36A 0.9800
C36 H36B 0.9800
C36 H36C 0.9800
C41 C42 1.516(5)
C41 C43 1.532(5)
C41 H41 1.0000
C42 H42A 0.9800
C42 H42B 0.9800
C42 H42C 0.9800
C43 H43A 0.9800
C43 H43B 0.9800
C43 H43C 0.9800
C34 H34A 0.9800
C34 H34B 0.9800
C34 H34C 0.9800
